data_1559099
loop_
_publ_author_name
'Jousselin-Oba, Tanguy'
'Mamada, Masashi'
'Okazawa, Atsushi'
'Marrot, J\'erome'
'Ishida, Takayuki'
'Adachi, Chihaya'
'Yassar, Abderrahim'
'Frigoli, Michel'

_publ_section_title
;
 Modulating the ground state, stability and charge transport in OFETs of
 biradicaloid Hexahydro-diindenopyrene derivatives and a proposed method
 to estimate the biradical character
;
_journal_name_full 'Chemical Science'
_journal_paper_doi 10.1039/D0SC04583G
_journal_year 2020
_chemical_formula_moiety 'C52 H62 Si2'
_chemical_formula_sum 'C52 H62 Si2'
_chemical_formula_weight 743.19
_space_group_crystal_system triclinic
_space_group_IT_number 2
_space_group_name_Hall '-P 1'
_space_group_name_H-M_alt 'P -1'
_atom_sites_solution_hydrogens geom
_atom_sites_solution_primary dual
_audit_creation_date 2019-09-09
_audit_creation_method
;
Olex2 1.2
(compiled 2018.05.29 svn.r3508 for OlexSys, GUI svn.r5506)
;
_audit_update_record
;
2020-03-02 deposited with the CCDC.	2020-09-15 downloaded from the CCDC.
;
_cell_angle_alpha 89.138(4)
_cell_angle_beta 79.878(4)
_cell_angle_gamma 75.346(5)
_cell_formula_units_Z 1
_cell_length_a 7.7000(5)
_cell_length_b 8.2465(5)
_cell_length_c 17.9156(8)
_cell_measurement_reflns_used 5800
_cell_measurement_temperature 123
_cell_measurement_theta_max 30.5210
_cell_measurement_theta_min 2.7040
_cell_volume 1082.95(11)
_computing_cell_refinement 'CrysAlisPro 1.171.39.46e (Rigaku OD, 2018)'
_computing_data_collection 'CrysAlisPro 1.171.39.46e (Rigaku OD, 2018)'
_computing_data_reduction 'CrysAlisPro 1.171.39.46e (Rigaku OD, 2018)'
_computing_molecular_graphics 'Olex2 (Dolomanov et al., 2009)'
_computing_publication_material 'Olex2 (Dolomanov et al., 2009)'
_computing_structure_refinement 'ShelXL (Sheldrick, 2015)'
_computing_structure_solution 'ShelXT (Sheldrick, 2015)'
_diffrn_ambient_temperature 123
_diffrn_detector 'Rigaku HyPix-6000 area detector'
_diffrn_detector_area_resol_mean 10.0
_diffrn_detector_type 'HPC area detector'
_diffrn_measured_fraction_theta_full 0.999
_diffrn_measured_fraction_theta_max 1.000
_diffrn_measurement_details
;
List of Runs (angles in degrees, time in seconds):

  # Type    Start    End  Width  t~exp~   \w     \q     \k     \f   Frames
#--------------------------------------------------------------------------
  1  \w    -47.00 -20.00   0.50    6.05    --    5.00  45.00 120.00   54
  2  \w    -10.00  16.00   0.50    6.05    --  -10.00  45.00  30.00   52
  3  \w     27.00  54.00   0.50    6.05    --  -10.00  45.00  30.00   54
  4  \w    -99.00  78.00   0.50    6.05    --  -10.00  45.00 150.00  354
  5  \w    -99.00  79.00   0.50    6.05    --  -10.00  45.00  90.00  356
  6  \w    -30.00  47.00   0.50    6.05    --  -10.00  45.00   0.00  154
  7  \w    -66.00 -40.00   0.50    6.05    --  -10.00  45.00  30.00   52
;
_diffrn_measurement_device 'three-circle diffractometer'
_diffrn_measurement_device_type 'Rigaku AFC HyPix-6000'
_diffrn_measurement_method '\w scans'
_diffrn_orient_matrix_type 'CrysAlisPro convention (1999,Acta A55,543-557)'
_diffrn_orient_matrix_UB_11 -0.0621918000
_diffrn_orient_matrix_UB_12 -0.0422534000
_diffrn_orient_matrix_UB_13 -0.0103913000
_diffrn_orient_matrix_UB_21 -0.0324021000
_diffrn_orient_matrix_UB_22 -0.0108276000
_diffrn_orient_matrix_UB_23 0.0388531000
_diffrn_orient_matrix_UB_31 -0.0666618000
_diffrn_orient_matrix_UB_32 0.0775169000
_diffrn_orient_matrix_UB_33 0.0011892000
_diffrn_radiation_monochromator 'multi-layer mirror optics'
_diffrn_radiation_probe x-ray
_diffrn_radiation_type MoK\a
_diffrn_radiation_wavelength 0.71073
_diffrn_reflns_av_R_equivalents 0.0360
_diffrn_reflns_av_unetI/netI 0.0397
_diffrn_reflns_Laue_measured_fraction_full 0.999
_diffrn_reflns_Laue_measured_fraction_max 1.000
_diffrn_reflns_limit_h_max 9
_diffrn_reflns_limit_h_min -9
_diffrn_reflns_limit_k_max 10
_diffrn_reflns_limit_k_min -10
_diffrn_reflns_limit_l_max 23
_diffrn_reflns_limit_l_min -19
_diffrn_reflns_number 17540
_diffrn_reflns_point_group_measured_fraction_full 0.999
_diffrn_reflns_point_group_measured_fraction_max 1.000
_diffrn_reflns_theta_full 25.242
_diffrn_reflns_theta_max 27.482
_diffrn_reflns_theta_min 2.311
_diffrn_source 'rotating anode X-ray generator'
_diffrn_source_type FR-E+
_exptl_absorpt_coefficient_mu 0.116
_exptl_absorpt_correction_T_max 1.00000
_exptl_absorpt_correction_T_min 0.94230
_exptl_absorpt_correction_type multi-scan
_exptl_absorpt_process_details
;
CrysAlisPro 1.171.39.46e (Rigaku Oxford Diffraction, 2018)
Empirical absorption correction using spherical harmonics,
 implemented in SCALE3 ABSPACK scaling algorithm.
;
_exptl_crystal_colour orange
_exptl_crystal_colour_primary orange
_exptl_crystal_density_diffrn 1.140
_exptl_crystal_description plate
_exptl_crystal_F_000 402
_exptl_crystal_size_max 0.3
_exptl_crystal_size_mid 0.1
_exptl_crystal_size_min 0.03
_refine_diff_density_max 0.513
_refine_diff_density_min -0.307
_refine_diff_density_rms 0.050
_refine_ls_extinction_method none
_refine_ls_goodness_of_fit_ref 1.051
_refine_ls_hydrogen_treatment constr
_refine_ls_matrix_type full
_refine_ls_number_parameters 250
_refine_ls_number_reflns 4955
_refine_ls_number_restraints 0
_refine_ls_restrained_S_all 1.051
_refine_ls_R_factor_all 0.0589
_refine_ls_R_factor_gt 0.0448
_refine_ls_shift/su_max 0.001
_refine_ls_shift/su_mean 0.000
_refine_ls_structure_factor_coef Fsqd
_refine_ls_weighting_details 'w=1/[\s^2^(Fo^2^)+(0.0622P)^2^+0.3606P] where P=(Fo^2^+2Fc^2^)/3'
_refine_ls_weighting_scheme calc
_refine_ls_wR_factor_gt 0.1166
_refine_ls_wR_factor_ref 0.1234
_reflns_Friedel_coverage 0.000
_reflns_number_gt 3978
_reflns_number_total 4955
_reflns_threshold_expression 'I > 2\s(I)'
_cod_data_source_file d0sc04583g2.cif
_cod_data_source_block opera1909b
_cod_database_code 1559099
_shelx_shelxl_version_number 2018/3
_chemical_oxdiff_formula 'C11 H10 N O'
_shelx_space_group_comment
;
The symmetry employed for this shelxl refinement is uniquely defined
by the following loop, which should always be used as a source of
symmetry information in preference to the above space-group names.
They are only intended as comments.
;
_shelx_estimated_absorpt_t_max 0.997
_shelx_estimated_absorpt_t_min 0.966
_reflns_odcompleteness_completeness 99.96
_reflns_odcompleteness_iscentric 1
_reflns_odcompleteness_theta 27.42
_olex2_refinement_description
;
1. Fixed Uiso
 At 1.2 times of:
  All C(H) groups, All C(H,H) groups
 At 1.5 times of:
  All C(H,H,H) groups
2.a Ternary CH refined with riding coordinates:
 C21(H21), C18(H18), C24(H24)
2.b Secondary CH2 refined with riding coordinates:
 C13(H13A,H13B), C15(H15A,H15B), C14(H14A,H14B)
2.c Aromatic/amide H refined with riding coordinates:
 C6(H6), C4(H4), C3(H3), C5(H5)
2.d Idealised Me refined as rotating group:
 C19(H19A,H19B,H19C), C22(H22A,H22B,H22C), C23(H23A,H23B,H23C), C25(H25A,H25B,
 H25C), C26(H26A,H26B,H26C), C20(H20A,H20B,H20C)
;
_olex2_submission_special_instructions 'No special instructions were received'
_oxdiff_exptl_absorpt_empirical_details
;
Empirical correction (ABSPACK) includes:
- Absorption correction using spherical harmonics
- Frame scaling
;
_oxdiff_exptl_absorpt_empirical_full_max 1.150
_oxdiff_exptl_absorpt_empirical_full_min 0.872

loop_
_space_group_symop_operation_xyz
'x, y, z'
'-x, -y, -z'

loop_
_atom_site_label
_atom_site_type_symbol
_atom_site_fract_x
_atom_site_fract_y
_atom_site_fract_z
_atom_site_U_iso_or_equiv
_atom_site_adp_type
_atom_site_occupancy
_atom_site_site_symmetry_order
_atom_site_calc_flag
_atom_site_refinement_flags_posn
_atom_site_refinement_flags_adp
_atom_site_refinement_flags_occupancy
_atom_site_disorder_assembly
_atom_site_disorder_group
Si1 Si 0.74422(6) 0.75881(5) 0.15820(2) 0.02168(13) Uani 1 1 d . . . . .
C8 C 0.17962(19) 0.69564(17) 0.48108(8) 0.0183(3) Uani 1 1 d . . . . .
C9 C 0.23339(19) 0.78181(18) 0.41341(8) 0.0178(3) Uani 1 1 d . . . . .
C7 C 0.28188(19) 0.51857(18) 0.46970(8) 0.0190(3) Uani 1 1 d . . . . .
C1 C 0.37148(19) 0.66762(18) 0.36446(8) 0.0185(3) Uani 1 1 d . . . . .
C2 C 0.39893(19) 0.50392(18) 0.39849(8) 0.0192(3) Uani 1 1 d . . . . .
C16 C 0.4798(2) 0.69633(17) 0.29595(8) 0.0199(3) Uani 1 1 d . . . . .
C11 C 0.02220(19) 1.04158(17) 0.46472(8) 0.0178(3) Uani 1 1 d . . . . .
C12 C -0.06152(19) 1.21871(17) 0.45833(8) 0.0180(3) Uani 1 1 d . . . . .
C13 C -0.0186(2) 1.30338(18) 0.38483(8) 0.0212(3) Uani 1 1 d . . . . .
H13A H 0.080992 1.357776 0.387572 0.025 Uiso 1 1 calc R . . . .
H13B H -0.127530 1.391825 0.377359 0.025 Uiso 1 1 calc R . . . .
C10 C 0.14954(19) 0.95309(18) 0.40487(8) 0.0180(3) Uani 1 1 d . . . . .
C15 C 0.1955(2) 1.03572(18) 0.33109(8) 0.0222(3) Uani 1 1 d . . . . .
H15A H 0.225142 0.951761 0.288818 0.027 Uiso 1 1 calc R . . . .
H15B H 0.304479 1.078181 0.331809 0.027 Uiso 1 1 calc R . . . .
C6 C 0.2788(2) 0.37545(19) 0.51151(9) 0.0232(3) Uani 1 1 d . . . . .
H6 H 0.198431 0.382122 0.558765 0.028 Uiso 1 1 calc R . . . .
C17 C 0.5811(2) 0.71455(19) 0.23854(9) 0.0234(3) Uani 1 1 d . . . . .
C14 C 0.0381(2) 1.17997(19) 0.31771(8) 0.0242(3) Uani 1 1 d . . . . .
H14A H 0.075669 1.237551 0.271065 0.029 Uiso 1 1 calc R . . . .
H14B H -0.066500 1.136197 0.310598 0.029 Uiso 1 1 calc R . . . .
C4 C 0.5118(2) 0.21026(19) 0.41369(9) 0.0267(3) Uani 1 1 d . . . . .
H4 H 0.590655 0.104695 0.395735 0.032 Uiso 1 1 calc R . . . .
C3 C 0.5143(2) 0.35033(19) 0.37052(9) 0.0225(3) Uani 1 1 d . . . . .
H3 H 0.593058 0.341927 0.322776 0.027 Uiso 1 1 calc R . . . .
C5 C 0.3946(2) 0.22256(19) 0.48328(9) 0.0262(3) Uani 1 1 d . . . . .
H5 H 0.393911 0.124796 0.511935 0.031 Uiso 1 1 calc R . . . .
C21 C 0.8163(2) 0.5729(2) 0.09012(9) 0.0287(4) Uani 1 1 d . . . . .
H21 H 0.906329 0.597865 0.046973 0.034 Uiso 1 1 calc R . . . .
C18 C 0.6199(2) 0.9496(2) 0.11229(10) 0.0343(4) Uani 1 1 d . . . . .
H18 H 0.506487 0.924610 0.100983 0.041 Uiso 1 1 calc R . . . .
C24 C 0.9398(3) 0.7985(2) 0.19857(10) 0.0349(4) Uani 1 1 d . . . . .
H24 H 0.899230 0.916633 0.219204 0.042 Uiso 1 1 calc R . . . .
C19 C 0.7254(3) 0.9897(2) 0.03686(11) 0.0420(5) Uani 1 1 d . . . . .
H19A H 0.835081 1.020719 0.045649 0.063 Uiso 1 1 calc GR . . . .
H19B H 0.648170 1.083213 0.014004 0.063 Uiso 1 1 calc GR . . . .
H19C H 0.760768 0.890876 0.002527 0.063 Uiso 1 1 calc GR . . . .
C22 C 0.9099(3) 0.4111(2) 0.12478(12) 0.0438(5) Uani 1 1 d . . . . .
H22A H 1.023119 0.423476 0.139042 0.066 Uiso 1 1 calc GR . . . .
H22B H 0.937938 0.318027 0.087596 0.066 Uiso 1 1 calc GR . . . .
H22C H 0.828612 0.387954 0.169941 0.066 Uiso 1 1 calc GR . . . .
C23 C 0.6550(3) 0.5469(3) 0.05733(12) 0.0488(5) Uani 1 1 d . . . . .
H23A H 0.561728 0.526383 0.098529 0.073 Uiso 1 1 calc GR . . . .
H23B H 0.696407 0.450307 0.021645 0.073 Uiso 1 1 calc GR . . . .
H23C H 0.603131 0.647432 0.030751 0.073 Uiso 1 1 calc GR . . . .
C25 C 0.9846(4) 0.6880(4) 0.26483(13) 0.0693(8) Uani 1 1 d . . . . .
H25A H 0.876789 0.706719 0.305056 0.104 Uiso 1 1 calc GR . . . .
H25B H 1.084804 0.716007 0.284433 0.104 Uiso 1 1 calc GR . . . .
H25C H 1.021031 0.569970 0.247704 0.104 Uiso 1 1 calc GR . . . .
C26 C 1.1106(3) 0.7876(4) 0.13943(12) 0.0609(7) Uani 1 1 d . . . . .
H26A H 1.155410 0.673548 0.117270 0.091 Uiso 1 1 calc GR . . . .
H26B H 1.204846 0.815232 0.163503 0.091 Uiso 1 1 calc GR . . . .
H26C H 1.081743 0.867076 0.099441 0.091 Uiso 1 1 calc GR . . . .
C20 C 0.5585(4) 1.1051(3) 0.16537(14) 0.0656(8) Uani 1 1 d . . . . .
H20A H 0.489666 1.079025 0.213422 0.098 Uiso 1 1 calc GR . . . .
H20B H 0.480893 1.196696 0.141614 0.098 Uiso 1 1 calc GR . . . .
H20C H 0.665841 1.139146 0.175037 0.098 Uiso 1 1 calc GR . . . .

loop_
_atom_site_aniso_label
_atom_site_aniso_U_11
_atom_site_aniso_U_22
_atom_site_aniso_U_33
_atom_site_aniso_U_23
_atom_site_aniso_U_13
_atom_site_aniso_U_12
Si1 0.0201(2) 0.0263(2) 0.0162(2) 0.00032(16) 0.00328(16) -0.00597(16)
C8 0.0162(7) 0.0200(7) 0.0178(7) 0.0018(5) -0.0020(5) -0.0040(5)
C9 0.0156(7) 0.0212(7) 0.0153(7) -0.0011(5) -0.0004(5) -0.0036(5)
C7 0.0158(7) 0.0209(7) 0.0185(7) 0.0005(5) -0.0017(5) -0.0024(5)
C1 0.0154(7) 0.0212(7) 0.0178(7) 0.0000(5) -0.0015(5) -0.0037(5)
C2 0.0156(7) 0.0229(7) 0.0182(7) 0.0013(5) -0.0015(5) -0.0041(5)
C16 0.0184(7) 0.0189(7) 0.0200(7) -0.0011(5) -0.0013(6) -0.0017(5)
C11 0.0160(7) 0.0200(7) 0.0168(7) 0.0024(5) -0.0011(5) -0.0044(5)
C12 0.0163(7) 0.0200(7) 0.0168(7) 0.0024(5) -0.0006(5) -0.0045(5)
C13 0.0230(8) 0.0201(7) 0.0169(7) 0.0037(5) 0.0010(6) -0.0022(6)
C10 0.0168(7) 0.0216(7) 0.0152(7) 0.0013(5) -0.0005(5) -0.0056(5)
C15 0.0227(8) 0.0221(7) 0.0164(7) 0.0026(6) 0.0042(6) -0.0014(6)
C6 0.0226(8) 0.0240(8) 0.0202(7) 0.0021(6) -0.0004(6) -0.0034(6)
C17 0.0227(8) 0.0224(7) 0.0221(8) -0.0011(6) 0.0015(6) -0.0036(6)
C14 0.0280(8) 0.0241(8) 0.0158(7) 0.0034(6) 0.0010(6) -0.0015(6)
C4 0.0239(8) 0.0213(7) 0.0290(8) -0.0004(6) -0.0006(6) 0.0019(6)
C3 0.0185(7) 0.0249(8) 0.0205(7) -0.0013(6) 0.0010(6) -0.0021(6)
C5 0.0281(8) 0.0211(8) 0.0261(8) 0.0061(6) -0.0023(7) -0.0025(6)
C21 0.0276(9) 0.0324(9) 0.0205(8) -0.0046(6) 0.0047(6) -0.0036(7)
C18 0.0278(9) 0.0342(9) 0.0341(10) 0.0098(7) 0.0054(7) -0.0033(7)
C24 0.0363(10) 0.0491(11) 0.0254(9) 0.0038(8) -0.0029(7) -0.0237(8)
C19 0.0426(11) 0.0448(11) 0.0301(9) 0.0162(8) 0.0027(8) -0.0030(9)
C22 0.0443(12) 0.0315(10) 0.0474(12) -0.0031(8) 0.0018(9) -0.0012(8)
C23 0.0545(14) 0.0545(13) 0.0416(11) -0.0119(9) -0.0138(10) -0.0171(10)
C25 0.0720(17) 0.123(2) 0.0452(13) 0.0404(14) -0.0370(12) -0.0679(17)
C26 0.0349(12) 0.119(2) 0.0396(12) 0.0200(13) -0.0083(9) -0.0395(13)
C20 0.0801(18) 0.0321(11) 0.0577(14) 0.0086(10) 0.0333(13) 0.0029(10)

loop_
_atom_type_symbol
_atom_type_description
_atom_type_scat_dispersion_real
_atom_type_scat_dispersion_imag
_atom_type_scat_source
C C 0.0033 0.0016 'International Tables Vol C Tables 4.2.6.8 and 6.1.1.4'
H H 0.0000 0.0000 'International Tables Vol C Tables 4.2.6.8 and 6.1.1.4'
Si Si 0.0817 0.0704 'International Tables Vol C Tables 4.2.6.8 and 6.1.1.4'

loop_
_geom_angle_atom_site_label_1
_geom_angle_atom_site_label_2
_geom_angle_atom_site_label_3
_geom_angle
_geom_angle_site_symmetry_1
_geom_angle_site_symmetry_3
_geom_angle_publ_flag
C17 Si1 C21 108.15(7) . . ?
C17 Si1 C18 106.65(7) . . ?
C17 Si1 C24 106.65(7) . . ?
C21 Si1 C18 110.38(8) . . ?
C21 Si1 C24 112.65(8) . . ?
C24 Si1 C18 112.04(9) . . ?
C9 C8 C7 107.33(12) . . ?
C12 C8 C9 120.79(13) 2_576 . ?
C12 C8 C7 131.78(13) 2_576 . ?
C1 C9 C8 108.46(12) . . ?
C1 C9 C10 130.59(13) . . ?
C10 C9 C8 120.95(12) . . ?
C2 C7 C8 107.01(12) . . ?
C6 C7 C8 133.82(13) . . ?
C6 C7 C2 119.12(13) . . ?
C9 C1 C2 108.19(12) . . ?
C9 C1 C16 129.51(13) . . ?
C16 C1 C2 122.19(13) . . ?
C7 C2 C1 108.85(12) . . ?
C3 C2 C7 121.33(13) . . ?
C3 C2 C1 129.81(13) . . ?
C17 C16 C1 176.23(16) . . ?
C12 C11 C11 119.68(16) . 2_576 ?
C10 C11 C11 120.11(16) . 2_576 ?
C10 C11 C12 120.16(12) . . ?
C8 C12 C11 119.06(13) 2_576 . ?
C8 C12 C13 121.36(13) 2_576 . ?
C11 C12 C13 119.57(12) . . ?
C12 C13 C14 111.75(12) . . ?
C9 C10 C15 119.90(12) . . ?
C11 C10 C9 119.06(13) . . ?
C11 C10 C15 121.02(13) . . ?
C10 C15 C14 111.48(12) . . ?
C5 C6 C7 119.19(14) . . ?
C16 C17 Si1 173.20(14) . . ?
C13 C14 C15 110.03(13) . . ?
C3 C4 C5 120.59(14) . . ?
C4 C3 C2 118.59(14) . . ?
C6 C5 C4 121.14(14) . . ?
C22 C21 Si1 113.34(12) . . ?
C23 C21 Si1 111.13(12) . . ?
C23 C21 C22 109.94(16) . . ?
C19 C18 Si1 114.04(12) . . ?
C19 C18 C20 109.83(15) . . ?
C20 C18 Si1 112.52(15) . . ?
C25 C24 Si1 112.97(13) . . ?
C25 C24 C26 110.50(19) . . ?
C26 C24 Si1 113.51(13) . . ?

loop_
_geom_bond_atom_site_label_1
_geom_bond_atom_site_label_2
_geom_bond_distance
_geom_bond_site_symmetry_2
_geom_bond_publ_flag
Si1 C17 1.8337(15) . ?
Si1 C21 1.8800(16) . ?
Si1 C18 1.8824(18) . ?
Si1 C24 1.8804(18) . ?
C8 C9 1.4466(19) . ?
C8 C7 1.4712(19) . ?
C8 C12 1.362(2) 2_576 ?
C9 C1 1.4060(19) . ?
C9 C10 1.415(2) . ?
C7 C2 1.414(2) . ?
C7 C6 1.391(2) . ?
C1 C2 1.454(2) . ?
C1 C16 1.4107(19) . ?
C2 C3 1.392(2) . ?
C16 C17 1.209(2) . ?
C11 C11 1.458(3) 2_576 ?
C11 C12 1.4515(19) . ?
C11 C10 1.391(2) . ?
C12 C13 1.5055(19) . ?
C13 C14 1.517(2) . ?
C10 C15 1.5057(19) . ?
C15 C14 1.518(2) . ?
C6 C5 1.390(2) . ?
C4 C3 1.383(2) . ?
C4 C5 1.393(2) . ?
C21 C22 1.527(3) . ?
C21 C23 1.526(3) . ?
C18 C19 1.527(2) . ?
C18 C20 1.531(3) . ?
C24 C25 1.520(3) . ?
C24 C26 1.522(3) . ?
